data_2009354
loop_
_publ_author_name
'Suescun, Leopoldo'
'Mombr\'u, Alvaro W.'
'Mariezcurrena, Ra\'ul A.'

_publ_section_title
;
 Tris(1,10-phenanthroline)nickel(II) dinitrate thiourea monohydrate
;
_journal_issue 12
_journal_name_full 'Acta Crystallographica Section C'
_journal_page_first 1991
_journal_page_last 1993
_journal_paper_doi 10.1107/S0108270199011312
_journal_volume 55
_journal_year 1999
_chemical_formula_iupac '[Ni(C12 H8 N2 )3 ](NO3 )2 , CH4 N2 S, H2 O'
_chemical_formula_moiety 'C36 H24 N6 Ni 2+, 2N O3 1-, C H4 N2 S, H2 O'
_chemical_formula_sum 'C37 H30 N10 Ni O7 S'
_chemical_formula_weight 817.48
_chemical_name_systematic
;
tris(1,10-phenanthroline)nickel(II) nitrate thiourea solvate
;
_space_group_IT_number 15
_symmetry_cell_setting monoclinic
_symmetry_space_group_name_Hall '-C 2yc'
_symmetry_space_group_name_H-M 'C 1 2/c 1'
_audit_creation_method SHELXL-97
_cell_angle_alpha 90.00
_cell_angle_beta 106.117(9)
_cell_angle_gamma 90.00
_cell_formula_units_Z 4
_cell_length_a 11.2528(16)
_cell_length_b 25.346(2)
_cell_length_c 13.0637(15)
_cell_measurement_reflns_used 25
_cell_measurement_temperature 293(2)
_cell_measurement_theta_max 19.13
_cell_measurement_theta_min 13.20
_cell_volume 3579.5(7)
_computing_cell_refinement 'MSC/AFC Diffractometer Control Software'
_computing_data_collection
;MSC/AFC Diffractometer Control Software (Molecular Structure Corporation,
 1993)
;
_computing_data_reduction 'MSC/AFC Diffractometer Control Software'
_computing_molecular_graphics 'ZORTEP (Zsolnai, 1995)'
_computing_publication_material 'PLATON98 (Spek, 1990)'
_computing_structure_refinement 'SHELXL97 (Sheldrick, 1997)'
_computing_structure_solution 'SHELXS97 (Sheldrick, 1990)'
_diffrn_ambient_temperature 293(2)
_diffrn_measured_fraction_theta_full 0.500
_diffrn_measured_fraction_theta_max 0.500
_diffrn_measurement_device_type 'Rigaku AFC-7S'
_diffrn_measurement_method \q/2\q
_diffrn_radiation_monochromator graphite
_diffrn_radiation_source 'fine-focus sealed tube'
_diffrn_radiation_type MoK\a
_diffrn_radiation_wavelength 0.71069
_diffrn_reflns_av_R_equivalents 0.0342
_diffrn_reflns_av_sigmaI/netI 0.0350
_diffrn_reflns_limit_h_max 14
_diffrn_reflns_limit_h_min 0
_diffrn_reflns_limit_k_max 32
_diffrn_reflns_limit_k_min 0
_diffrn_reflns_limit_l_max 16
_diffrn_reflns_limit_l_min -16
_diffrn_reflns_number 4312
_diffrn_reflns_theta_full 27.49
_diffrn_reflns_theta_max 27.49
_diffrn_reflns_theta_min 2.05
_diffrn_standards_decay_% 1.3
_diffrn_standards_interval_count 150
_diffrn_standards_number 3
_exptl_absorpt_coefficient_mu 0.667
_exptl_absorpt_correction_T_max 0.8671
_exptl_absorpt_correction_T_min 0.7624
_exptl_absorpt_correction_type psi-scan
_exptl_absorpt_process_details
;(MSC/AFC Diffractometer Control Software; Molecular Structure Corporation,
 1993)
;
_exptl_crystal_colour orange
_exptl_crystal_density_diffrn 1.517
_exptl_crystal_density_method 'not measured'
_exptl_crystal_description prismatic
_exptl_crystal_F_000 1688
_exptl_crystal_size_max 0.43
_exptl_crystal_size_mid 0.38
_exptl_crystal_size_min 0.22
_refine_diff_density_max 0.509
_refine_diff_density_min -0.909
_refine_ls_extinction_method none
_refine_ls_goodness_of_fit_ref 1.028
_refine_ls_hydrogen_treatment refall
_refine_ls_matrix_type full
_refine_ls_number_parameters 315
_refine_ls_number_reflns 4108
_refine_ls_number_restraints 0
_refine_ls_restrained_S_all 1.028
_refine_ls_R_factor_all 0.0504
_refine_ls_R_factor_gt 0.0395
_refine_ls_shift/su_max 0.001
_refine_ls_shift/su_mean 0.000
_refine_ls_structure_factor_coef Fsqd
_refine_ls_weighting_details 'w = 1/[\s^2^(Fo^2^)+(0.0714P)^2^+1.9001P] where P=(Fo^2^+2Fc^2^)/3'
_refine_ls_weighting_scheme calc
_refine_ls_wR_factor_ref 0.1162
_reflns_number_gt 3418
_reflns_number_total 4108
_reflns_threshold_expression I>2\s(I)
_cod_data_source_file sx1088.cif
_cod_data_source_block I
_cod_depositor_comments
;
The following automatic conversions were performed:

'_refine_ls_weighting_scheme' value 'calc w =
1/[\s^2^(Fo^2^)+(0.0714P)^2^+1.9001P] where P=(Fo^2^+2Fc^2^)/3' was
changed to 'calc'. New tag '_refine_ls_weighting_details' was
created. The value of the new tag was set to 'w =
1/[\s^2^(Fo^2^)+(0.0714P)^2^+1.9001P] where P=(Fo^2^+2Fc^2^)/3'.

Automatic conversion script
Id: cif_fix_values 3143 2015-03-26 13:38:13Z robertas 
;
_cod_original_sg_symbol_H-M 'C 2/c'
_cod_database_code 2009354

loop_
_symmetry_equiv_pos_as_xyz
'x, y, z'
'x, -y, z+1/2'
'x+1/2, y+1/2, z'
'x+1/2, -y+1/2, z+1/2'
'-x, -y, -z'
'-x, y, -z-1/2'
'-x+1/2, -y+1/2, -z'
'-x+1/2, y+1/2, -z-1/2'

loop_
_atom_site_label
_atom_site_fract_x
_atom_site_fract_y
_atom_site_fract_z
_atom_site_U_iso_or_equiv
_atom_site_adp_type
_atom_site_calc_flag
_atom_site_refinement_flags
_atom_site_occupancy
_atom_site_disorder_assembly
_atom_site_disorder_group
_atom_site_type_symbol
Ni1 0.5000 0.615083(12) 0.7500 0.02696(11) Uani d S 1 . . Ni
N11 0.66612(14) 0.61977(6) 0.87344(12) 0.0309(3) Uani d . 1 . . N
C11 0.76765(18) 0.59053(9) 0.88978(16) 0.0387(4) Uani d . 1 . . C
H11 0.772(2) 0.5626(10) 0.836(2) 0.044(6) Uiso d . 1 . . H
C12 0.86924(19) 0.59658(10) 0.97992(18) 0.0452(5) Uani d . 1 . . C
H12 0.937(3) 0.5737(11) 0.990(2) 0.054(7) Uiso d . 1 . . H
C13 0.86555(19) 0.63441(9) 1.05323(17) 0.0431(5) Uani d . 1 . . C
H13 0.932(3) 0.6388(11) 1.119(2) 0.056(7) Uiso d . 1 . . H
C14 0.75938(18) 0.66591(8) 1.03872(15) 0.0364(4) Uani d . 1 . . C
C15 0.7460(2) 0.70573(9) 1.11200(17) 0.0463(5) Uani d . 1 . . C
H15 0.816(3) 0.7103(10) 1.176(2) 0.056(7) Uiso d . 1 . . H
C16 0.6414(2) 0.73462(9) 1.09419(17) 0.0464(5) Uani d . 1 . . C
H16 0.636(2) 0.7619(11) 1.142(2) 0.055(7) Uiso d . 1 . . H
C17 0.53890(19) 0.72567(8) 1.00270(16) 0.0382(4) Uani d . 1 . . C
C18 0.4277(2) 0.75469(9) 0.98028(19) 0.0468(5) Uani d . 1 . . C
H18 0.418(2) 0.7800(10) 1.0256(18) 0.041(6) Uiso d . 1 . . H
C19 0.3329(2) 0.74136(10) 0.89398(19) 0.0491(5) Uani d . 1 . . C
H19 0.257(2) 0.7607(10) 0.879(2) 0.052(7) Uiso d . 1 . . H
C110 0.34820(19) 0.69964(8) 0.82886(16) 0.0400(4) Uani d . 1 . . C
H110 0.282(2) 0.6889(10) 0.773(2) 0.045(6) Uiso d . 1 . . H
N12 0.45330(14) 0.67330(6) 0.84424(12) 0.0318(3) Uani d . 1 . . N
C111 0.54814(16) 0.68617(7) 0.93050(14) 0.0306(4) Uani d . 1 . . C
C112 0.66087(16) 0.65663(7) 0.94705(13) 0.0298(3) Uani d . 1 . . C
C212 0.53413(16) 0.50517(7) 0.71092(14) 0.0317(4) Uani d . 1 . . C
N21 0.56202(14) 0.55281(6) 0.67608(12) 0.0315(3) Uani d . 1 . . N
C21 0.62565(18) 0.55369(9) 0.60412(16) 0.0387(4) Uani d . 1 . . C
H21 0.643(2) 0.5866(10) 0.5800(17) 0.038(6) Uiso d . 1 . . H
C22 0.6663(2) 0.50801(10) 0.56500(19) 0.0477(5) Uani d . 1 . . C
H22 0.714(3) 0.5118(11) 0.516(2) 0.065(8) Uiso d . 1 . . H
C23 0.6389(2) 0.46030(10) 0.6008(2) 0.0496(5) Uani d . 1 . . C
H23 0.662(2) 0.4309(11) 0.575(2) 0.052(7) Uiso d . 1 . . H
C24 0.56981(18) 0.45730(8) 0.67489(17) 0.0414(5) Uani d . 1 . . C
C25 0.5338(2) 0.40910(9) 0.7147(2) 0.0537(6) Uani d . 1 . . C
H25 0.566(3) 0.3801(12) 0.692(2) 0.065(9) Uiso d . 1 . . H
S31 0.0000 0.67342(4) 0.7500 0.0546(2) Uani d S 1 . . S
C31 0.0000 0.60656(12) 0.7500 0.0417(6) Uani d S 1 . . C
N31 0.0696(2) 0.57907(11) 0.83087(19) 0.0557(5) Uani d . 1 . . N
H31A 0.106(3) 0.5968(12) 0.884(2) 0.055(8) Uiso d . 1 . . H
H31B 0.062(3) 0.5437(16) 0.829(3) 0.094(12) Uiso d . 1 . . H
N41 0.3177(2) 0.90357(13) 0.8858(2) 0.0694(7) Uani d . 1 . . N
O41 0.2842(3) 0.87711(11) 0.9521(2) 0.0907(7) Uani d . 1 . . O
O42 0.3392(3) 0.88384(13) 0.80648(19) 0.1061(10) Uani d . 1 . . O
O43 0.3328(3) 0.95175(12) 0.9002(2) 0.0990(8) Uani d . 1 . . O
O51 0.5000 0.97207(16) 0.7500 0.0947(12) Uani d S 1 . . O
H51 0.454(5) 0.960(2) 0.783(5) 0.14(2) Uiso d . 1 . . H

loop_
_atom_site_aniso_label
_atom_site_aniso_U_11
_atom_site_aniso_U_22
_atom_site_aniso_U_33
_atom_site_aniso_U_12
_atom_site_aniso_U_13
_atom_site_aniso_U_23
Ni1 0.02555(17) 0.02677(17) 0.02723(17) 0.000 0.00511(12) 0.000
N11 0.0269(7) 0.0332(7) 0.0316(7) 0.0023(6) 0.0064(6) 0.0019(6)
C11 0.0313(9) 0.0432(10) 0.0407(10) 0.0060(8) 0.0084(8) -0.0001(8)
C12 0.0281(9) 0.0568(12) 0.0476(12) 0.0095(9) 0.0056(8) 0.0078(10)
C13 0.0303(9) 0.0529(12) 0.0404(10) -0.0022(9) 0.0002(8) 0.0059(9)
C14 0.0340(9) 0.0366(9) 0.0344(9) -0.0061(7) 0.0024(7) 0.0035(7)
C15 0.0450(11) 0.0496(12) 0.0368(10) -0.0078(9) -0.0013(9) -0.0068(9)
C16 0.0520(12) 0.0434(11) 0.0402(11) -0.0045(9) 0.0070(9) -0.0134(9)
C17 0.0414(10) 0.0334(9) 0.0387(10) -0.0007(8) 0.0094(8) -0.0039(8)
C18 0.0535(13) 0.0388(10) 0.0487(12) 0.0081(9) 0.0153(10) -0.0099(9)
C19 0.0465(12) 0.0486(12) 0.0513(12) 0.0196(10) 0.0119(10) -0.0018(10)
C110 0.0345(10) 0.0433(11) 0.0380(10) 0.0102(8) 0.0030(8) 0.0000(8)
N12 0.0295(7) 0.0304(7) 0.0326(7) 0.0031(6) 0.0039(6) 0.0004(6)
C111 0.0308(8) 0.0277(8) 0.0317(8) -0.0016(7) 0.0060(7) 0.0022(6)
C112 0.0294(8) 0.0277(8) 0.0309(8) -0.0026(7) 0.0063(7) 0.0043(7)
C212 0.0256(8) 0.0308(9) 0.0354(9) 0.0009(6) 0.0031(7) -0.0024(7)
N21 0.0281(7) 0.0341(8) 0.0316(7) -0.0003(6) 0.0072(6) -0.0025(6)
C21 0.0355(10) 0.0453(11) 0.0370(10) -0.0019(8) 0.0128(8) -0.0046(8)
C22 0.0388(11) 0.0596(14) 0.0478(12) 0.0006(10) 0.0169(9) -0.0150(10)
C23 0.0432(12) 0.0462(12) 0.0587(14) 0.0071(9) 0.0130(10) -0.0196(10)
C24 0.0341(10) 0.0361(10) 0.0490(11) 0.0035(8) 0.0032(8) -0.0097(8)
C25 0.0532(13) 0.0295(10) 0.0738(17) 0.0038(9) 0.0100(12) -0.0070(10)
S31 0.0563(5) 0.0512(5) 0.0557(5) 0.000 0.0144(4) 0.000
C31 0.0315(14) 0.0556(18) 0.0411(15) 0.000 0.0154(12) 0.000
N31 0.0505(11) 0.0605(14) 0.0504(12) 0.0094(10) 0.0045(9) -0.0002(10)
N41 0.0443(12) 0.102(2) 0.0522(13) 0.0242(13) -0.0031(10) -0.0167(13)
O41 0.0978(19) 0.0965(17) 0.0707(15) 0.0114(15) 0.0114(14) -0.0009(13)
O42 0.0830(17) 0.162(3) 0.0653(14) 0.0457(16) 0.0065(12) -0.0381(15)
O43 0.0975(19) 0.095(2) 0.1041(19) -0.0019(15) 0.0272(15) -0.0195(16)
O51 0.101(3) 0.061(2) 0.122(4) 0.000 0.030(3) 0.000

loop_
_atom_type_symbol
_atom_type_description
_atom_type_scat_dispersion_real
_atom_type_scat_dispersion_imag
_atom_type_scat_source
C C 0.0033 0.0016 'International Tables Vol C Tables 4.2.6.8 and 6.1.1.4'
H H 0.0000 0.0000 'International Tables Vol C Tables 4.2.6.8 and 6.1.1.4'
N N 0.0061 0.0033 'International Tables Vol C Tables 4.2.6.8 and 6.1.1.4'
O O 0.0106 0.0060 'International Tables Vol C Tables 4.2.6.8 and 6.1.1.4'
S S 0.1246 0.1234 'International Tables Vol C Tables 4.2.6.8 and 6.1.1.4'
Ni Ni 0.3393 1.1124 'International Tables Vol C Tables 4.2.6.8 and 6.1.1.4'

loop_
_geom_angle_atom_site_label_1
_geom_angle_atom_site_label_2
_geom_angle_atom_site_label_3
_geom_angle_site_symmetry_1
_geom_angle_site_symmetry_3
_geom_angle
_geom_angle_publ_flag
N21 Ni1 N21 . 6_657 80.63(9) y
N21 Ni1 N12 . . 171.93(6) y
N21 Ni1 N12 6_657 . 95.25(6) ?
N21 Ni1 N12 . 6_657 95.25(6) y
N21 Ni1 N12 6_657 6_657 171.93(6) ?
N12 Ni1 N12 . 6_657 89.65(9) y
N21 Ni1 N11 . . 93.31(6) y
N21 Ni1 N11 6_657 . 91.62(6) ?
N12 Ni1 N11 . . 79.81(6) y
N12 Ni1 N11 6_657 . 95.56(6) ?
N21 Ni1 N11 . 6_657 91.62(6) y
N21 Ni1 N11 6_657 6_657 93.31(6) ?
N12 Ni1 N11 . 6_657 95.56(6) y
N12 Ni1 N11 6_657 6_657 79.81(6) ?
N11 Ni1 N11 . 6_657 173.53(8) y
C11 N11 C112 . . 118.43(16) ?
C11 N11 Ni1 . . 129.24(14) ?
C112 N11 Ni1 . . 112.23(12) ?
N11 C11 C12 . . 122.5(2) ?
N11 C11 H11 . . 118.9(14) ?
C12 C11 H11 . . 118.6(14) ?
C13 C12 C11 . . 119.3(2) ?
C13 C12 H12 . . 121.3(17) ?
C11 C12 H12 . . 119.4(17) ?
C12 C13 C14 . . 119.68(19) ?
C12 C13 H13 . . 122.5(16) ?
C14 C13 H13 . . 117.6(16) ?
C13 C14 C112 . . 117.32(18) ?
C13 C14 C15 . . 123.74(19) ?
C112 C14 C15 . . 118.93(19) ?
C16 C15 C14 . . 121.15(19) ?
C16 C15 H15 . . 122.8(15) ?
C14 C15 H15 . . 116.1(15) ?
C15 C16 C17 . . 121.3(2) ?
C15 C16 H16 . . 119.9(17) ?
C17 C16 H16 . . 118.7(17) ?
C111 C17 C18 . . 117.44(18) ?
C111 C17 C16 . . 118.90(19) ?
C18 C17 C16 . . 123.65(19) ?
C19 C18 C17 . . 119.2(2) ?
C19 C18 H18 . . 120.6(16) ?
C17 C18 H18 . . 120.0(16) ?
C18 C19 C110 . . 119.4(2) ?
C18 C19 H19 . . 119.4(15) ?
C110 C19 H19 . . 121.2(16) ?
N12 C110 C19 . . 123.03(19) ?
N12 C110 H110 . . 117.5(15) ?
C19 C110 H110 . . 119.5(15) ?
C110 N12 C111 . . 117.87(16) ?
C110 N12 Ni1 . . 129.02(13) ?
C111 N12 Ni1 . . 113.06(12) ?
N12 C111 C17 . . 122.85(17) ?
N12 C111 C112 . . 117.19(16) ?
C17 C111 C112 . . 119.95(16) ?
N11 C112 C14 . . 122.71(17) ?
N11 C112 C111 . . 117.62(16) ?
C14 C112 C111 . . 119.65(17) ?
N21 C212 C24 . . 122.93(17) ?
N21 C212 C212 . 6_657 117.18(10) ?
C24 C212 C212 . 6_657 119.89(12) ?
C21 N21 C212 . . 118.15(16) ?
C21 N21 Ni1 . . 129.34(14) ?
C212 N21 Ni1 . . 112.49(11) ?
N21 C21 C22 . . 122.8(2) ?
N21 C21 H21 . . 117.3(14) ?
C22 C21 H21 . . 119.9(14) ?
C23 C22 C21 . . 118.9(2) ?
C23 C22 H22 . . 123.2(18) ?
C21 C22 H22 . . 117.9(18) ?
C22 C23 C24 . . 120.5(2) ?
C22 C23 H23 . . 119.5(17) ?
C24 C23 H23 . . 120.0(17) ?
C212 C24 C23 . . 116.8(2) ?
C212 C24 C25 . . 118.8(2) ?
C23 C24 C25 . . 124.4(2) ?
C25 C25 C24 6_657 . 121.30(13) ?
C25 C25 H25 6_657 . 125(2) ?
C24 C25 H25 . . 113(2) ?
N31 C31 N31 6_557 . 116.6(3) y
N31 C31 S31 6_557 . 121.72(17) ?
N31 C31 S31 . . 121.72(17) y
C31 N31 H31A . . 115(2) ?
C31 N31 H31B . . 118(2) ?
H31A N31 H31B . . 126(3) ?
O42 N41 O41 . . 122.6(4) ?
O42 N41 O43 . . 118.5(4) ?
O41 N41 O43 . . 118.9(3) ?

loop_
_geom_bond_atom_site_label_1
_geom_bond_atom_site_label_2
_geom_bond_site_symmetry_2
_geom_bond_distance
_geom_bond_publ_flag
Ni1 N21 . 2.0701(15) y
Ni1 N21 6_657 2.0701(15) ?
Ni1 N12 . 2.0805(15) y
Ni1 N12 6_657 2.0805(15) ?
Ni1 N11 . 2.1060(16) y
Ni1 N11 6_657 2.1060(16) ?
N11 C11 . 1.328(2) n
N11 C112 . 1.354(2) n
C11 C12 . 1.403(3) n
C11 H11 . 1.00(2) ?
C12 C13 . 1.364(3) n
C12 H12 . 0.93(3) ?
C13 C14 . 1.405(3) n
C13 H13 . 0.98(3) ?
C14 C112 . 1.408(3) n
C14 C15 . 1.427(3) n
C15 C16 . 1.350(3) n
C15 H15 . 0.98(3) ?
C16 C17 . 1.430(3) n
C16 H16 . 0.94(3) ?
C17 C111 . 1.399(3) n
C17 C18 . 1.410(3) n
C18 C19 . 1.362(3) n
C18 H18 . 0.90(2) ?
C19 C110 . 1.397(3) n
C19 H19 . 0.96(3) ?
C110 N12 . 1.324(2) n
C110 H110 . 0.93(3) ?
N12 C111 . 1.359(2) n
C111 C112 . 1.437(2) n
C212 N21 . 1.358(2) n
C212 C24 . 1.400(3) n
C212 C212 6_657 1.438(4) n
N21 C21 . 1.331(2) n
C21 C22 . 1.393(3) n
C21 H21 . 0.93(2) ?
C22 C23 . 1.362(4) n
C22 H22 . 0.94(3) ?
C23 C24 . 1.402(3) n
C23 H23 . 0.89(3) ?
C24 C25 . 1.430(3) n
C25 C25 6_657 1.348(6) n
C25 H25 . 0.90(3) ?
S31 C31 . 1.695(3) y
C31 N31 6_557 1.325(3) ?
C31 N31 . 1.325(3) y
N31 H31A . 0.83(3) ?
N31 H31B . 0.90(4) ?
N41 O42 . 1.233(3) ?
N41 O41 . 1.234(4) ?
N41 O43 . 1.240(4) ?
O51 H51 . 0.82(5) ?

loop_
_geom_hbond_atom_site_label_D
_geom_hbond_atom_site_label_H
_geom_hbond_atom_site_label_A
_geom_hbond_site_symmetry_A
_geom_hbond_distance_DH
_geom_hbond_distance_HA
_geom_hbond_distance_DA
_geom_hbond_angle_DHA
N31 H31B O51 3_445 0.90(4) 2.11(4) 2.937(5) 152(3)
N31 H31A O41 7_567 0.83(3) 2.25(3) 3.064(4) 164(3)
O51 H51 O42 . 0.82(6) 2.39(5) 3.092(4) 144(5)
O51 H51 O43 . 0.82(6) 2.33(6) 3.115(3) 162(5)

loop_
_geom_torsion_atom_site_label_1
_geom_torsion_atom_site_label_2
_geom_torsion_atom_site_label_3
_geom_torsion_atom_site_label_4
_geom_torsion_site_symmetry_1
_geom_torsion_site_symmetry_4
_geom_torsion
N21 Ni1 N11 C11 . . -0.52(18)
N21 Ni1 N11 C11 6_657 . 80.18(18)
N12 Ni1 N11 C11 . . 175.23(18)
N12 Ni1 N11 C11 6_657 . -96.13(18)
N11 Ni1 N11 C11 6_657 . -140.14(17)
N21 Ni1 N11 C112 . . -176.74(12)
N21 Ni1 N11 C112 6_657 . -96.03(12)
N12 Ni1 N11 C112 . . -0.99(12)
N12 Ni1 N11 C112 6_657 . 87.66(12)
N11 Ni1 N11 C112 6_657 . 43.65(11)
C112 N11 C11 C12 . . -0.2(3)
Ni1 N11 C11 C12 . . -176.25(16)
N11 C11 C12 C13 . . -1.2(3)
C11 C12 C13 C14 . . 1.4(3)
C12 C13 C14 C112 . . -0.3(3)
C12 C13 C14 C15 . . 178.7(2)
C13 C14 C15 C16 . . -179.6(2)
C112 C14 C15 C16 . . -0.6(3)
C14 C15 C16 C17 . . 1.5(4)
C15 C16 C17 C111 . . -0.2(3)
C15 C16 C17 C18 . . -180.0(2)
C111 C17 C18 C19 . . 3.6(3)
C16 C17 C18 C19 . . -176.6(2)
C17 C18 C19 C110 . . -0.7(4)
C18 C19 C110 N12 . . -2.9(4)
C19 C110 N12 C111 . . 3.2(3)
C19 C110 N12 Ni1 . . -174.01(17)
N21 Ni1 N12 C110 . . -148.5(4)
N21 Ni1 N12 C110 6_657 . -89.64(18)
N12 Ni1 N12 C110 6_657 . 83.95(18)
N11 Ni1 N12 C110 . . 179.65(18)
N11 Ni1 N12 C110 6_657 . 4.21(18)
N21 Ni1 N12 C111 . . 34.2(5)
N21 Ni1 N12 C111 6_657 . 93.08(13)
N12 Ni1 N12 C111 6_657 . -93.34(13)
N11 Ni1 N12 C111 . . 2.37(12)
N11 Ni1 N12 C111 6_657 . -173.07(12)
C110 N12 C111 C17 . . 0.0(3)
Ni1 N12 C111 C17 . . 177.66(14)
C110 N12 C111 C112 . . 178.99(17)
Ni1 N12 C111 C112 . . -3.4(2)
C18 C17 C111 N12 . . -3.4(3)
C16 C17 C111 N12 . . 176.79(18)
C18 C17 C111 C112 . . 177.71(18)
C16 C17 C111 C112 . . -2.1(3)
C11 N11 C112 C14 . . 1.4(3)
Ni1 N11 C112 C14 . . 178.05(14)
C11 N11 C112 C111 . . -177.17(17)
Ni1 N11 C112 C111 . . -0.50(19)
C13 C14 C112 N11 . . -1.1(3)
C15 C14 C112 N11 . . 179.79(18)
C13 C14 C112 C111 . . 177.41(17)
C15 C14 C112 C111 . . -1.7(3)
N12 C111 C112 N11 . . 2.7(2)
C17 C111 C112 N11 . . -178.36(16)
N12 C111 C112 C14 . . -175.93(15)
C17 C111 C112 C14 . . 3.0(3)
C24 C212 N21 C21 . . 0.3(3)
C212 C212 N21 C21 6_657 . 179.68(19)
C24 C212 N21 Ni1 . . -178.03(14)
C212 C212 N21 Ni1 6_657 . 1.4(2)
N21 Ni1 N21 C21 6_657 . -178.6(2)
N12 Ni1 N21 C21 . . -118.8(4)
N12 Ni1 N21 C21 6_657 . 8.42(17)
N11 Ni1 N21 C21 . . -87.48(17)
N11 Ni1 N21 C21 6_657 . 88.34(17)
N21 Ni1 N21 C212 6_657 . -0.48(9)
N12 Ni1 N21 C212 . . 59.3(5)
N12 Ni1 N21 C212 6_657 . -173.49(12)
N11 Ni1 N21 C212 . . 90.62(12)
N11 Ni1 N21 C212 6_657 . -93.57(12)
C212 N21 C21 C22 . . -1.2(3)
Ni1 N21 C21 C22 . . 176.82(16)
N21 C21 C22 C23 . . 0.7(3)
C21 C22 C23 C24 . . 0.6(3)
N21 C212 C24 C23 . . 1.0(3)
C212 C212 C24 C23 6_657 . -178.4(2)
N21 C212 C24 C25 . . -178.72(19)
C212 C212 C24 C25 6_657 . 1.9(3)
C22 C23 C24 C212 . . -1.4(3)
C22 C23 C24 C25 . . 178.3(2)
C212 C24 C25 C25 . 6_657 0.3(4)
C23 C24 C25 C25 . 6_657 -179.3(3)
